data_8103681
loop_
_publ_author_name
'Weitzel, H.'

_publ_section_title
;
 Kristallstrukturverfeinerung von Wolframiten und Columbiten
;
_journal_name_full
;
Zeitschrift fuer Kristallographie, Kristallgeometrie, Kristallphysik, 
Kristallchemie (-144,1977)
;
_journal_page_first 238
_journal_page_last 258
_journal_volume 144
_journal_year 1976
_chemical_formula_sum 'Fe Nb2 O6'
_space_group_IT_number 60
_symmetry_space_group_name_Hall '-P 2n 2ab'
_symmetry_space_group_name_H-M 'P b c n'
_cell_angle_alpha 90
_cell_angle_beta 90
_cell_angle_gamma 90
_cell_formula_units_Z 4
_cell_length_a 14.2448
_cell_length_b 5.7276
_cell_length_c 5.0421
_cell_volume 411.377
_citation_journal_id_ASTM ZEKGAX
_cod_data_source_file Weitzel_ZEKGAX_1976_1699.cif
_cod_data_source_block Fe1Nb2O6
_cod_original_cell_volume 411.3774
_cod_original_formula_sum 'Fe1 Nb2 O6'
_cod_database_code 8103681

loop_
_symmetry_equiv_pos_as_xyz
x,y,z
-x+1/2,-y+1/2,z+1/2
x+1/2,-y+1/2,-z
-x,y,-z+1/2
-x,-y,-z
x-1/2,y-1/2,-z-1/2
-x-1/2,y-1/2,z
x,-y,z-1/2

loop_
_atom_site_label
_atom_site_type_symbol
_atom_site_fract_x
_atom_site_fract_y
_atom_site_fract_z
_atom_site_occupancy
_atom_site_U_iso_or_equiv
O2 O-2 0.0808 0.1156 0.9003 1 0.0
O3 O-2 0.2555 0.1144 0.5879 1 0.0
Fe1 Fe+2 0 0.1657 0.25 1 0.0
O1 O-2 0.0958 0.3908 0.4321 1 0.0
Nb1 Nb+5 0.1634 0.3184 0.7421 1 0.0
